data_7012735
loop_
_publ_author_name
'Irvine, John T. S.'
'Johnston, Magnus G.'
'Harrison, William T. A.'

_publ_section_title
;
 Lone-pair containment in closed cavities. The MTe6O13 (M = Mn, Ni, Co)
 family of ternary oxides
;
_journal_issue 13
_journal_name_full 'Dalton Transactions'
_journal_page_first 2641
_journal_paper_doi 10.1039/b300573a
_journal_year 2003
_chemical_formula_sum 'Ni O13 Te6'
_chemical_formula_weight 1032.31
_chemical_melting_point 'decomposes before melting'
_chemical_name_systematic
; 
? 
;
_space_group_IT_number 148
_symmetry_cell_setting trigonal
_symmetry_space_group_name_Hall '-R 3'
_symmetry_space_group_name_H-M 'R -3 :H'
_atom_sites_solution_primary 'from analogue'
_audit_creation_method SHELXL-97
_cell_angle_alpha 90.00
_cell_angle_beta 90.00
_cell_angle_gamma 120.00
_cell_formula_units_Z 6
_cell_length_a 10.1522(5)
_cell_length_b 10.1522(5)
_cell_length_c 18.8669(9)
_cell_measurement_reflns_used 4127
_cell_measurement_temperature 298(2)
_cell_measurement_theta_max 32.50
_cell_measurement_theta_min 3.14
_cell_volume 1684.04(14)
_computing_cell_refinement 'SAINT (Bruker, 1999)'
_computing_data_collection 'SMART (Bruker, 1999)'
_computing_data_reduction 'SAINT (Bruker, 1999)'
_computing_molecular_graphics 'ORTEP-3 (Farrugia, 1997)'
_computing_publication_material 'SHELXL-97 (Sheldrick, 1997)'
_computing_structure_refinement 'SHELXL-97 (Sheldrick, 1997)'
_computing_structure_solution 'SHELXS-97 (Sheldrick, 1997)'
_diffrn_ambient_temperature 298(2)
_diffrn_measured_fraction_theta_full 0.999
_diffrn_measured_fraction_theta_max 0.999
_diffrn_measurement_device_type 'Bruker SMART1000 CCD'
_diffrn_measurement_method 'omega scans'
_diffrn_radiation_monochromator graphite
_diffrn_radiation_source 'fine-focus sealed tube'
_diffrn_radiation_type MoK\a
_diffrn_radiation_wavelength 0.71073
_diffrn_reflns_av_R_equivalents 0.0271
_diffrn_reflns_av_sigmaI/netI 0.0179
_diffrn_reflns_limit_h_max 15
_diffrn_reflns_limit_h_min -14
_diffrn_reflns_limit_k_max 15
_diffrn_reflns_limit_k_min -15
_diffrn_reflns_limit_l_max 15
_diffrn_reflns_limit_l_min -28
_diffrn_reflns_number 5768
_diffrn_reflns_theta_full 32.56
_diffrn_reflns_theta_max 32.56
_diffrn_reflns_theta_min 2.56
_diffrn_standards_decay_% 0
_exptl_absorpt_coefficient_mu 17.085
_exptl_absorpt_correction_T_max 0.280
_exptl_absorpt_correction_T_min 0.140
_exptl_absorpt_correction_type multi-scan
_exptl_absorpt_process_details SADABS
_exptl_crystal_colour 'yellowish green'
_exptl_crystal_density_diffrn 6.107
_exptl_crystal_density_method 'not measured'
_exptl_crystal_description rhomb
_exptl_crystal_F_000 2664
_exptl_crystal_size_max 0.19
_exptl_crystal_size_mid 0.19
_exptl_crystal_size_min 0.10
_refine_diff_density_max 1.331
_refine_diff_density_min -1.115
_refine_diff_density_rms 0.233
_refine_ls_extinction_coef 0.00061(2)
_refine_ls_extinction_expression Fc^*^=kFc[1+0.001xFc^2^\l^3^/sin(2\q)]^-1/4^
_refine_ls_extinction_method SHELXL
_refine_ls_goodness_of_fit_ref 1.264
_refine_ls_matrix_type full
_refine_ls_number_parameters 62
_refine_ls_number_reflns 1356
_refine_ls_number_restraints 0
_refine_ls_restrained_S_all 1.264
_refine_ls_R_factor_all 0.0243
_refine_ls_R_factor_gt 0.0222
_refine_ls_shift/su_max 0.000
_refine_ls_shift/su_mean 0.000
_refine_ls_structure_factor_coef Fsqd
_refine_ls_weighting_details 'calc w=1/[\s^2^(Fo^2^)+(0.0184P)^2^+21.5925P] where P=(Fo^2^+2Fc^2^)/3'
_refine_ls_weighting_scheme calc
_refine_ls_wR_factor_gt 0.0525
_refine_ls_wR_factor_ref 0.0532
_reflns_number_gt 1294
_reflns_number_total 1356
_reflns_threshold_expression I>2sigma(I)
_cod_data_source_file b300573a.txt
_cod_data_source_block nto
_cod_original_sg_symbol_H-M 'R -3'
_cod_database_code 7012735

loop_
_symmetry_equiv_pos_as_xyz
'x, y, z'
'-y, x-y, z'
'-x+y, -x, z'
'x+2/3, y+1/3, z+1/3'
'-y+2/3, x-y+1/3, z+1/3'
'-x+y+2/3, -x+1/3, z+1/3'
'x+1/3, y+2/3, z+2/3'
'-y+1/3, x-y+2/3, z+2/3'
'-x+y+1/3, -x+2/3, z+2/3'
'-x, -y, -z'
'y, -x+y, -z'
'x-y, x, -z'
'-x+2/3, -y+1/3, -z+1/3'
'y+2/3, -x+y+1/3, -z+1/3'
'x-y+2/3, x+1/3, -z+1/3'
'-x+1/3, -y+2/3, -z+2/3'
'y+1/3, -x+y+2/3, -z+2/3'
'x-y+1/3, x+2/3, -z+2/3'

loop_
_atom_site_label
_atom_site_type_symbol
_atom_site_fract_x
_atom_site_fract_y
_atom_site_fract_z
_atom_site_U_iso_or_equiv
_atom_site_adp_type
_atom_site_occupancy
_atom_site_symmetry_multiplicity
_atom_site_calc_flag
_atom_site_refinement_flags
_atom_site_disorder_assembly
_atom_site_disorder_group
Ni1 Ni 0.0000 0.0000 0.24353(4) 0.00699(15) Uani 1 3 d S . .
Te1 Te 0.15581(3) 0.23779(3) 0.405279(12) 0.00829(8) Uani 1 1 d . . .
Te2 Te 0.23294(2) 0.06277(3) 0.090528(12) 0.00716(8) Uani 1 1 d . . .
O1 O 0.0924(3) 0.2028(3) 0.30678(14) 0.0114(5) Uani 1 1 d . . .
O2 O 0.1937(3) 0.0542(3) 0.18726(14) 0.0104(5) Uani 1 1 d . . .
O3 O 0.0000 0.0000 0.4142(2) 0.0092(8) Uani 1 3 d S . .
O4 O 0.3316(3) -0.0832(3) 0.11542(15) 0.0125(5) Uani 1 1 d . . .
O5 O 0.1287(3) 0.1840(3) 0.06876(15) 0.0115(5) Uani 1 1 d . . .

loop_
_atom_site_aniso_label
_atom_site_aniso_U_11
_atom_site_aniso_U_22
_atom_site_aniso_U_33
_atom_site_aniso_U_23
_atom_site_aniso_U_13
_atom_site_aniso_U_12
Ni1 0.0079(2) 0.0079(2) 0.0053(3) 0.000 0.000 0.00393(10)
Te1 0.00837(11) 0.01241(12) 0.00566(12) -0.00054(7) -0.00003(7) 0.00638(8)
Te2 0.00801(11) 0.00882(11) 0.00432(11) 0.00021(7) 0.00046(7) 0.00397(8)
O1 0.0184(13) 0.0091(11) 0.0045(10) -0.0005(8) -0.0021(9) 0.0053(10)
O2 0.0104(11) 0.0167(12) 0.0046(10) 0.0015(9) 0.0023(9) 0.0072(10)
O3 0.0095(11) 0.0095(11) 0.009(2) 0.000 0.000 0.0048(6)
O4 0.0138(12) 0.0151(12) 0.0137(12) 0.0022(10) 0.0037(9) 0.0110(10)
O5 0.0116(11) 0.0116(11) 0.0130(12) 0.0025(9) 0.0025(9) 0.0071(10)

loop_
_atom_type_symbol
_atom_type_description
_atom_type_scat_dispersion_real
_atom_type_scat_dispersion_imag
_atom_type_scat_source
O O 0.0106 0.0060 'International Tables Vol C Tables 4.2.6.8 and 6.1.1.4'
Ni Ni 0.3393 1.1124 'International Tables Vol C Tables 4.2.6.8 and 6.1.1.4'
Te Te -0.5308 1.6751 'International Tables Vol C Tables 4.2.6.8 and 6.1.1.4'

loop_
_geom_angle_atom_site_label_1
_geom_angle_atom_site_label_2
_geom_angle_atom_site_label_3
_geom_angle
_geom_angle_site_symmetry_1
_geom_angle_site_symmetry_3
_geom_angle_publ_flag
O2 Ni1 O2 95.67(10) 3 . ?
O2 Ni1 O2 95.67(10) 3 2 ?
O2 Ni1 O2 95.67(10) . 2 ?
O2 Ni1 O1 165.28(11) 3 . ?
O2 Ni1 O1 97.44(11) . . ?
O2 Ni1 O1 76.43(11) 2 . ?
O2 Ni1 O1 97.44(11) 3 3 ?
O2 Ni1 O1 76.43(11) . 3 ?
O2 Ni1 O1 165.28(11) 2 3 ?
O1 Ni1 O1 92.12(10) . 3 ?
O2 Ni1 O1 76.43(11) 3 2 ?
O2 Ni1 O1 165.28(11) . 2 ?
O2 Ni1 O1 97.44(11) 2 2 ?
O1 Ni1 O1 92.12(10) . 2 ?
O1 Ni1 O1 92.12(10) 3 2 ?
O4 Te1 O1 102.54(13) 4_455 . ?
O4 Te1 O3 82.25(10) 4_455 . ?
O1 Te1 O3 82.99(14) . . ?
O4 Te1 O1 90.22(12) 4_455 16 ?
O1 Te1 O1 74.77(12) . 16 ?
O3 Te1 O1 154.38(12) . 16 ?
O4 Te1 O4 81.45(7) 4_455 17 ?
O1 Te1 O4 172.37(10) . 17 ?
O3 Te1 O4 91.20(13) . 17 ?
O1 Te1 O4 111.95(9) 16 17 ?
O2 Te2 O5 95.26(12) . 3 ?
O2 Te2 O5 93.57(12) . . ?
O5 Te2 O5 93.42(16) 3 . ?
O2 Te2 O4 85.35(11) . . ?
O5 Te2 O4 83.01(11) 3 . ?
O5 Te2 O4 176.15(11) . . ?
O2 Te2 O2 74.18(11) . 13 ?
O5 Te2 O2 165.43(11) 3 13 ?
O5 Te2 O2 97.17(10) . 13 ?
O4 Te2 O2 86.10(10) . 13 ?
Te1 O1 Ni1 130.80(14) . . ?
Te1 O1 Te1 105.23(12) . 16 ?
Ni1 O1 Te1 122.93(12) . 16 ?
Te2 O2 Ni1 132.37(15) . . ?
Te2 O2 Te2 105.82(11) . 13 ?
Ni1 O2 Te2 113.14(11) . 13 ?
Te1 O3 Te1 119.38(3) 2 . ?
Te1 O3 Te1 119.38(3) 2 3 ?
Te1 O3 Te1 119.38(3) . 3 ?
Te1 O4 Te2 130.14(14) 7_544 . ?
Te1 O4 Te1 120.46(12) 7_544 18_545 ?
Te2 O4 Te1 106.06(10) . 18_545 ?
Te2 O5 Te2 136.78(15) 2 . ?

loop_
_geom_bond_atom_site_label_1
_geom_bond_atom_site_label_2
_geom_bond_distance
_geom_bond_site_symmetry_2
_geom_bond_publ_flag
Ni1 O2 2.053(3) 3 ?
Ni1 O2 2.053(3) . ?
Ni1 O2 2.053(3) 2 ?
Ni1 O1 2.148(3) . ?
Ni1 O1 2.148(3) 3 ?
Ni1 O1 2.148(3) 2 ?
Te1 O4 1.857(3) 4_455 ?
Te1 O1 1.940(3) . ?
Te1 O3 2.1306(4) . ?
Te1 O1 2.183(3) 16 ?
Te1 O4 2.896(3) 17 ?
Te2 O2 1.861(3) . ?
Te2 O5 1.922(3) 3 ?
Te2 O5 2.026(3) . ?
Te2 O4 2.214(3) . ?
Te2 O2 2.551(3) 13 ?
O1 Te1 2.183(3) 16 ?
O2 Te2 2.551(3) 13 ?
O3 Te1 2.1306(4) 2 ?
O3 Te1 2.1306(4) 3 ?
O4 Te1 1.857(3) 7_544 ?
O4 Te1 2.896(3) 18_545 ?
O5 Te2 1.922(3) 2 ?
